data_7135174
loop_
_publ_author_name
'Wang, Deliang'
'Wu, Hongzhuo'
'Lin, Songwang'
'Wang, Kangfan'
'Wang, Dong'
'Xiong, Yu'
'Tang, Ben Zhong'

_publ_section_title
;
 Manipulating RTP properties of the same organic molecule by polymorphic
 engineering.
;
_journal_name_full 'Chemical communications (Cambridge, England)'
_journal_paper_doi 10.1039/d5cc05774d
_journal_year 2025
_chemical_formula_moiety 'C19 H13 N O2, C H4 O'
_chemical_formula_sum 'C20 H17 N O3'
_chemical_formula_weight 319.35
_space_group_crystal_system monoclinic
_space_group_IT_number 14
_space_group_name_Hall '-P 2yn'
_space_group_name_H-M_alt 'P 1 21/n 1'
_atom_sites_solution_hydrogens geom
_atom_sites_solution_primary dual
_audit_block_doi 10.5517/ccdc.csd.cc2pmfb3
_audit_creation_date 2017-02-24
_audit_creation_method
;
Olex2 1.2
(compiled 2017.01.04 svn.r3372 for OlexSys, GUI svn.r5292)
;
_audit_update_record
;
2025-09-25 deposited with the CCDC.	2025-11-14 downloaded from the CCDC.
;
_cell_angle_alpha 90
_cell_angle_beta 104.465(7)
_cell_angle_gamma 90
_cell_formula_units_Z 8
_cell_length_a 8.1669(5)
_cell_length_b 26.4699(16)
_cell_length_c 15.7893(10)
_cell_measurement_reflns_used 3700
_cell_measurement_temperature 173.00(10)
_cell_measurement_theta_max 27.0960
_cell_measurement_theta_min 3.0640
_cell_volume 3305.1(4)
_computing_cell_refinement 'CrysAlisPro 1.171.38.41 (Rigaku OD, 2015)'
_computing_data_collection 'CrysAlisPro 1.171.38.41 (Rigaku OD, 2015)'
_computing_data_reduction 'CrysAlisPro 1.171.38.41 (Rigaku OD, 2015)'
_computing_molecular_graphics 'Olex2 (Dolomanov et al., 2009)'
_computing_publication_material 'Olex2 (Dolomanov et al., 2009)'
_computing_structure_refinement 'ShelXL (Sheldrick, 2015)'
_computing_structure_solution 'ShelXT (Sheldrick, 2015)'
_diffrn_ambient_environment N~2~
_diffrn_ambient_temperature 173.00(10)
_diffrn_detector 'CCD plate'
_diffrn_detector_area_resol_mean 16.1213
_diffrn_detector_type Eos
_diffrn_measured_fraction_theta_full 0.998
_diffrn_measured_fraction_theta_max 0.844
_diffrn_measurement_details
;
List of Runs (angles in degrees, time in seconds):

  # Type    Start    End  Width  t~exp~   \w     \q     \k     \f   Frames
#--------------------------------------------------------------------------
  1  \w     14.00  52.00   1.00   15.00    --   16.81 -99.00 -30.00   38
  2  \w    -51.00  16.00   1.00   15.00    --   16.81 -57.00-150.00   67
  3  \w    -12.00  38.00   1.00   15.00    --   16.81 -19.00-150.00   50
  4  \w    -11.00  32.00   1.00   15.00    --   16.81 -99.00  60.00   43
  5  \w    -23.00  22.00   1.00   15.00    --  -17.43 -99.00-180.00   45
;
_diffrn_measurement_device 'four-circle diffractometer'
_diffrn_measurement_device_type 'Xcalibur, Eos, Gemini'
_diffrn_measurement_method '\w scans'
_diffrn_orient_matrix_type 'CrysAlisPro convention (1999,Acta A55,543-557)'
_diffrn_orient_matrix_UB_11 0.0391877000
_diffrn_orient_matrix_UB_12 -0.0223721000
_diffrn_orient_matrix_UB_13 -0.0100004000
_diffrn_orient_matrix_UB_21 -0.0368796000
_diffrn_orient_matrix_UB_22 0.0039073000
_diffrn_orient_matrix_UB_23 -0.0451942000
_diffrn_orient_matrix_UB_31 0.0718394000
_diffrn_orient_matrix_UB_32 0.0141862000
_diffrn_orient_matrix_UB_33 -0.0032458000
_diffrn_radiation_monochromator graphite
_diffrn_radiation_probe x-ray
_diffrn_radiation_type MoK\a
_diffrn_radiation_wavelength 0.71073
_diffrn_reflns_av_R_equivalents 0.0447
_diffrn_reflns_av_unetI/netI 0.0707
_diffrn_reflns_Laue_measured_fraction_full 0.998
_diffrn_reflns_Laue_measured_fraction_max 0.844
_diffrn_reflns_limit_h_max 10
_diffrn_reflns_limit_h_min -10
_diffrn_reflns_limit_k_max 36
_diffrn_reflns_limit_k_min -31
_diffrn_reflns_limit_l_max 21
_diffrn_reflns_limit_l_min -21
_diffrn_reflns_number 16784
_diffrn_reflns_point_group_measured_fraction_full 0.998
_diffrn_reflns_point_group_measured_fraction_max 0.844
_diffrn_reflns_theta_full 25.242
_diffrn_reflns_theta_max 29.322
_diffrn_reflns_theta_min 2.773
_diffrn_source 'fine-focus sealed X-ray tube'
_diffrn_source_type 'Enhance (Mo) X-ray Source'
_exptl_absorpt_coefficient_mu 0.087
_exptl_absorpt_correction_T_max 1.00000
_exptl_absorpt_correction_T_min 0.38290
_exptl_absorpt_correction_type multi-scan
_exptl_absorpt_process_details
;
CrysAlisPro 1.171.38.41 (Rigaku Oxford Diffraction, 2015)
Empirical absorption correction using spherical harmonics,
 implemented in SCALE3 ABSPACK scaling algorithm.
;
_exptl_crystal_colour 'dull light white'
_exptl_crystal_colour_lustre dull
_exptl_crystal_colour_modifier light
_exptl_crystal_colour_primary white
_exptl_crystal_density_diffrn 1.284
_exptl_crystal_description block
_exptl_crystal_F_000 1344
_exptl_crystal_size_max 0.5
_exptl_crystal_size_mid 0.3
_exptl_crystal_size_min 0.3
_refine_diff_density_max 0.210
_refine_diff_density_min -0.287
_refine_diff_density_rms 0.052
_refine_ls_extinction_method none
_refine_ls_goodness_of_fit_ref 1.038
_refine_ls_hydrogen_treatment constr
_refine_ls_matrix_type full
_refine_ls_number_parameters 439
_refine_ls_number_reflns 7643
_refine_ls_number_restraints 0
_refine_ls_restrained_S_all 1.038
_refine_ls_R_factor_all 0.0983
_refine_ls_R_factor_gt 0.0604
_refine_ls_shift/su_max 0.000
_refine_ls_shift/su_mean 0.000
_refine_ls_structure_factor_coef Fsqd
_refine_ls_weighting_details 'w=1/[\s^2^(Fo^2^)+(0.0511P)^2^+0.3079P] where P=(Fo^2^+2Fc^2^)/3'
_refine_ls_weighting_scheme calc
_refine_ls_wR_factor_gt 0.1196
_refine_ls_wR_factor_ref 0.1411
_reflns_Friedel_coverage 0.000
_reflns_number_gt 5092
_reflns_number_total 7643
_reflns_threshold_expression 'I > 2\s(I)'
_cod_data_source_file d5cc05774d2.cif
_cod_data_source_block exp_3497
_cod_database_code 7135174
_shelxl_version_number 2014-1
_shelx_space_group_comment
;
The symmetry employed for this shelxl refinement is uniquely defined
by the following loop, which should always be used as a source of
symmetry information in preference to the above space-group names.
They are only intended as comments.
;
_reflns_odcompleteness_completeness 99.81
_reflns_odcompleteness_iscentric 1
_reflns_odcompleteness_theta 26.32
_olex2_refinement_description
;
1. Fixed Uiso
 At 1.2 times of:
  All C(H) groups
 At 1.5 times of:
  All C(H,H,H) groups, All O(H) groups
2.a Aromatic/amide H refined with riding coordinates:
 C00H(H00H), C00M(H00M), C00O(H00O), C00P(H00P), C00Q(H00Q), C00S(H00S),
 C00T(H00T), C00U(H00U), C00V(H00V), C00W(H00W), C00X(H00X), C00Y(H00Y),
 C00Z(H00Z), C010(H010), C011(H011), C012(H012), C013(H013), C014(H014),
 C015(H015), C016(H016), C017(H017), C018(H018), C019(H019), C01A(H01A)
2.b Idealised Me refined as rotating group:
 C01B(H01b,H01c,H01d), C01C(H01e,H01f,H01g)
2.c Idealised tetrahedral OH refined as rotating group:
 O002(H002), O003(H003), O005(H005), O006(H006)
;
_olex2_submission_special_instructions 'No special instructions were received'
_oxdiff_exptl_absorpt_empirical_details
;
Empirical correction (ABSPACK) includes:
- Absorption correction using spherical harmonics
- Frame scaling
;
_oxdiff_exptl_absorpt_empirical_full_max 1.820
_oxdiff_exptl_absorpt_empirical_full_min 0.454

loop_
_space_group_symop_operation_xyz
'x, y, z'
'-x+1/2, y+1/2, -z+1/2'
'-x, -y, -z'
'x-1/2, -y-1/2, z-1/2'

loop_
_atom_site_label
_atom_site_type_symbol
_atom_site_fract_x
_atom_site_fract_y
_atom_site_fract_z
_atom_site_U_iso_or_equiv
_atom_site_adp_type
_atom_site_occupancy
_atom_site_site_symmetry_order
_atom_site_calc_flag
_atom_site_refinement_flags_posn
_atom_site_refinement_flags_adp
_atom_site_refinement_flags_occupancy
_atom_site_disorder_assembly
_atom_site_disorder_group
O001 O 0.25985(18) 0.49241(5) 0.69143(9) 0.0408(4) Uani 1 1 d . . . . .
O002 O -0.33299(18) 0.93557(6) 0.68309(10) 0.0408(4) Uani 1 1 d . . . . .
H002 H -0.2382 0.9476 0.6895 0.061 Uiso 1 1 calc GR . . . .
O003 O -0.3993(2) 0.61004(6) 0.40019(10) 0.0462(4) Uani 1 1 d . . . . .
H003 H -0.4815 0.6111 0.3579 0.069 Uiso 1 1 calc GR . . . .
O004 O -0.19001(18) 0.87682(5) 0.77123(11) 0.0473(4) Uani 1 1 d . . . . .
O005 O 0.5541(2) 0.47933(6) 0.81812(10) 0.0478(4) Uani 1 1 d . . . . .
H005 H 0.4712 0.4842 0.7773 0.072 Uiso 1 1 calc GR . . . .
O006 O 0.12058(19) 0.43883(6) 0.59127(10) 0.0496(4) Uani 1 1 d . . . . .
H006 H 0.2149 0.4263 0.5984 0.074 Uiso 1 1 calc GR . . . .
N007 N -0.3655(2) 0.78603(6) 0.76788(10) 0.0262(4) Uani 1 1 d . . . . .
N008 N 0.0807(2) 0.57597(6) 0.72234(10) 0.0280(4) Uani 1 1 d . . . . .
C009 C -0.1606(2) 0.73096(7) 0.75405(12) 0.0249(4) Uani 1 1 d . . . . .
C00A C -0.2711(2) 0.76873(7) 0.71148(12) 0.0248(4) Uani 1 1 d . . . . .
C00B C -0.3172(2) 0.75921(7) 0.84553(12) 0.0257(4) Uani 1 1 d . . . . .
C00C C -0.1899(2) 0.72479(7) 0.83959(12) 0.0259(4) Uani 1 1 d . . . . .
C00D C -0.5073(2) 0.81904(7) 0.74346(12) 0.0264(4) Uani 1 1 d . . . . .
C00E C -0.0602(2) 0.54622(7) 0.67870(12) 0.0274(4) Uani 1 1 d . . . . .
C00F C -0.0404(2) 0.49975(7) 0.64010(11) 0.0266(4) Uani 1 1 d . . . . .
C00G C 0.1889(2) 0.60246(7) 0.68392(13) 0.0273(4) Uani 1 1 d . . . . .
C00H C -0.2802(2) 0.78233(7) 0.62587(12) 0.0290(4) Uani 1 1 d . . . . .
H00H H -0.3533 0.8077 0.5983 0.035 Uiso 1 1 calc R . . . .
C00I C 0.1282(3) 0.47756(7) 0.64404(12) 0.0300(5) Uani 1 1 d . . . . .
C00J C -0.4901(2) 0.86913(7) 0.71925(12) 0.0270(4) Uani 1 1 d . . . . .
C00K C 0.1318(3) 0.58230(7) 0.81239(12) 0.0311(5) Uani 1 1 d . . . . .
C00L C -0.3225(3) 0.89318(7) 0.72739(12) 0.0302(5) Uani 1 1 d . . . . .
C00M C -0.0574(3) 0.70639(7) 0.70942(13) 0.0321(5) Uani 1 1 d . . . . .
H00M H 0.0175 0.6815 0.7370 0.039 Uiso 1 1 calc R . . . .
C00N C 0.3112(2) 0.62687(7) 0.74976(13) 0.0312(5) Uani 1 1 d . . . . .
C00O C 0.1838(3) 0.60732(7) 0.59631(13) 0.0320(5) Uani 1 1 d . . . . .
H00O H 0.1018 0.5911 0.5535 0.038 Uiso 1 1 calc R . . . .
C00P C -0.1866(3) 0.47293(8) 0.59988(12) 0.0323(5) Uani 1 1 d . . . . .
H00P H -0.1766 0.4422 0.5731 0.039 Uiso 1 1 calc R . . . .
C00Q C -0.3781(3) 0.76210(8) 0.91977(13) 0.0350(5) Uani 1 1 d . . . . .
H00Q H -0.4608 0.7854 0.9241 0.042 Uiso 1 1 calc R . . . .
C00R C 0.2740(3) 0.61449(7) 0.83213(13) 0.0330(5) Uani 1 1 d . . . . .
C00S C -0.0674(3) 0.71930(7) 0.62410(14) 0.0352(5) Uani 1 1 d . . . . .
H00S H 0.0001 0.7026 0.5935 0.042 Uiso 1 1 calc R . . . .
C00T C -0.1775(3) 0.75712(8) 0.58281(13) 0.0341(5) Uani 1 1 d . . . . .
H00T H -0.1816 0.7655 0.5251 0.041 Uiso 1 1 calc R . . . .
C00U C -0.3450(3) 0.49101(8) 0.59906(13) 0.0371(5) Uani 1 1 d . . . . .
H00U H -0.4405 0.4722 0.5728 0.044 Uiso 1 1 calc R . . . .
C00V C -0.2202(3) 0.56422(8) 0.67614(13) 0.0357(5) Uani 1 1 d . . . . .
H00V H -0.2322 0.5954 0.7012 0.043 Uiso 1 1 calc R . . . .
C00W C -0.6660(3) 0.79943(8) 0.73997(13) 0.0351(5) Uani 1 1 d . . . . .
H00W H -0.6765 0.7659 0.7556 0.042 Uiso 1 1 calc R . . . .
C00X C -0.1252(3) 0.69191(8) 0.90872(13) 0.0348(5) Uani 1 1 d . . . . .
H00X H -0.0407 0.6689 0.9057 0.042 Uiso 1 1 calc R . . . .
C00Y C -0.6368(3) 0.89771(8) 0.69017(13) 0.0346(5) Uani 1 1 d . . . . .
H00Y H -0.6284 0.9308 0.6719 0.042 Uiso 1 1 calc R . . . .
C00Z C -0.8086(3) 0.82901(8) 0.71353(14) 0.0391(5) Uani 1 1 d . . . . .
H00Z H -0.9144 0.8158 0.7131 0.047 Uiso 1 1 calc R . . . .
C010 C -0.7942(3) 0.87787(9) 0.68795(14) 0.0413(6) Uani 1 1 d . . . . .
H010 H -0.8904 0.8977 0.6691 0.050 Uiso 1 1 calc R . . . .
C011 C 0.0640(3) 0.56174(8) 0.87691(13) 0.0385(5) Uani 1 1 d . . . . .
H011 H -0.0285 0.5401 0.8631 0.046 Uiso 1 1 calc R . . . .
C012 C -0.3624(3) 0.53670(8) 0.63701(14) 0.0406(5) Uani 1 1 d . . . . .
H012 H -0.4693 0.5490 0.6363 0.049 Uiso 1 1 calc R . . . .
C013 C -0.3116(3) 0.72912(9) 0.98701(14) 0.0415(5) Uani 1 1 d . . . . .
H013 H -0.3503 0.7304 1.0376 0.050 Uiso 1 1 calc R . . . .
C014 C 0.3060(3) 0.63739(8) 0.57496(15) 0.0404(5) Uani 1 1 d . . . . .
H014 H 0.3063 0.6414 0.5165 0.049 Uiso 1 1 calc R . . . .
C015 C -0.1884(3) 0.69402(9) 0.98139(14) 0.0408(5) Uani 1 1 d . . . . .
H015 H -0.1483 0.6717 1.0274 0.049 Uiso 1 1 calc R . . . .
C016 C 0.3458(3) 0.62691(8) 0.91958(15) 0.0448(6) Uani 1 1 d . . . . .
H016 H 0.4385 0.6485 0.9344 0.054 Uiso 1 1 calc R . . . .
C017 C 0.4286(3) 0.66179(8) 0.63915(17) 0.0457(6) Uani 1 1 d . . . . .
H017 H 0.5091 0.6818 0.6228 0.055 Uiso 1 1 calc R . . . .
C018 C 0.4324(3) 0.65680(8) 0.72574(16) 0.0424(6) Uani 1 1 d . . . . .
H018 H 0.5149 0.6732 0.7681 0.051 Uiso 1 1 calc R . . . .
C019 C 0.1388(3) 0.57469(9) 0.96230(14) 0.0476(6) Uani 1 1 d . . . . .
H019 H 0.0957 0.5616 1.0070 0.057 Uiso 1 1 calc R . . . .
C01A C 0.2780(3) 0.60701(9) 0.98309(15) 0.0512(7) Uani 1 1 d . . . . .
H01A H 0.3256 0.6152 1.0413 0.061 Uiso 1 1 calc R . . . .
C01B C -0.3675(3) 0.65887(9) 0.43700(17) 0.0556(7) Uani 1 1 d . . . . .
H01B H -0.3069 0.6784 0.4036 0.083 Uiso 1 1 calc GR . . . .
H01C H -0.3011 0.6562 0.4963 0.083 Uiso 1 1 calc GR . . . .
H01D H -0.4729 0.6752 0.4361 0.083 Uiso 1 1 calc GR . . . .
C01C C 0.5646(4) 0.51740(11) 0.88031(18) 0.0738(9) Uani 1 1 d . . . . .
H01E H 0.5758 0.5495 0.8542 0.111 Uiso 1 1 calc GR . . . .
H01F H 0.6612 0.5116 0.9283 0.111 Uiso 1 1 calc GR . . . .
H01G H 0.4639 0.5173 0.9013 0.111 Uiso 1 1 calc GR . . . .

loop_
_atom_site_aniso_label
_atom_site_aniso_U_11
_atom_site_aniso_U_22
_atom_site_aniso_U_33
_atom_site_aniso_U_23
_atom_site_aniso_U_13
_atom_site_aniso_U_12
O001 0.0285(8) 0.0302(8) 0.0569(9) -0.0065(7) -0.0019(7) -0.0013(7)
O002 0.0375(9) 0.0388(9) 0.0432(8) 0.0101(7) 0.0043(7) -0.0045(7)
O003 0.0384(10) 0.0381(9) 0.0554(10) -0.0114(7) -0.0010(8) 0.0010(7)
O004 0.0297(9) 0.0281(8) 0.0745(11) 0.0030(7) -0.0047(8) 0.0008(7)
O005 0.0415(10) 0.0442(10) 0.0523(10) -0.0034(8) 0.0018(8) 0.0098(8)
O006 0.0376(9) 0.0503(10) 0.0549(10) -0.0256(8) 0.0005(8) 0.0075(8)
N007 0.0275(9) 0.0228(8) 0.0293(8) 0.0007(7) 0.0091(7) 0.0049(7)
N008 0.0268(9) 0.0250(8) 0.0302(9) -0.0052(7) 0.0033(7) -0.0031(7)
C009 0.0209(10) 0.0191(9) 0.0341(10) -0.0023(8) 0.0055(8) -0.0003(8)
C00A 0.0225(10) 0.0208(9) 0.0304(10) -0.0042(8) 0.0054(8) -0.0008(8)
C00B 0.0243(10) 0.0227(10) 0.0290(10) -0.0034(8) 0.0046(8) -0.0030(8)
C00C 0.0208(10) 0.0232(10) 0.0320(10) -0.0015(8) 0.0034(8) -0.0010(8)
C00D 0.0242(10) 0.0253(10) 0.0288(10) -0.0062(8) 0.0050(8) 0.0057(8)
C00E 0.0270(11) 0.0265(10) 0.0270(10) 0.0008(8) 0.0037(8) -0.0066(8)
C00F 0.0276(11) 0.0267(10) 0.0232(9) 0.0018(8) 0.0024(8) -0.0044(8)
C00G 0.0229(10) 0.0185(9) 0.0402(11) -0.0047(8) 0.0070(9) 0.0008(8)
C00H 0.0281(11) 0.0249(10) 0.0333(11) 0.0003(8) 0.0062(9) 0.0024(8)
C00I 0.0321(12) 0.0248(10) 0.0308(10) 0.0000(8) 0.0035(9) -0.0036(9)
C00J 0.0262(11) 0.0249(10) 0.0286(10) -0.0065(8) 0.0047(8) 0.0041(8)
C00K 0.0313(11) 0.0246(10) 0.0329(11) -0.0063(8) -0.0005(9) 0.0057(9)
C00L 0.0334(12) 0.0242(10) 0.0310(10) -0.0064(8) 0.0043(9) 0.0038(9)
C00M 0.0283(11) 0.0241(10) 0.0452(12) 0.0008(9) 0.0113(10) 0.0057(9)
C00N 0.0239(11) 0.0185(10) 0.0475(12) -0.0091(9) 0.0020(9) 0.0034(8)
C00O 0.0297(11) 0.0242(10) 0.0433(12) -0.0050(9) 0.0111(9) -0.0027(9)
C00P 0.0328(12) 0.0331(11) 0.0281(10) -0.0006(8) 0.0020(9) -0.0084(9)
C00Q 0.0321(12) 0.0388(12) 0.0347(11) -0.0046(9) 0.0093(10) 0.0019(10)
C00R 0.0299(11) 0.0216(10) 0.0419(12) -0.0108(9) -0.0015(9) 0.0055(9)
C00S 0.0380(12) 0.0282(11) 0.0451(12) -0.0059(9) 0.0212(10) 0.0043(9)
C00T 0.0371(12) 0.0332(12) 0.0345(11) -0.0018(9) 0.0140(10) 0.0001(10)
C00U 0.0274(12) 0.0434(13) 0.0352(11) 0.0059(10) -0.0020(9) -0.0131(10)
C00V 0.0310(12) 0.0307(11) 0.0446(12) -0.0031(9) 0.0078(10) 0.0009(9)
C00W 0.0296(12) 0.0305(11) 0.0459(12) -0.0061(9) 0.0105(10) 0.0004(9)
C00X 0.0270(11) 0.0339(12) 0.0411(12) 0.0057(9) 0.0038(9) -0.0003(9)
C00Y 0.0361(12) 0.0268(10) 0.0379(11) -0.0056(9) 0.0033(10) 0.0081(9)
C00Z 0.0245(11) 0.0392(13) 0.0530(13) -0.0137(11) 0.0084(10) 0.0005(10)
C010 0.0251(12) 0.0405(13) 0.0527(13) -0.0118(10) -0.0007(10) 0.0111(10)
C011 0.0435(13) 0.0330(12) 0.0366(12) -0.0003(9) 0.0058(10) 0.0046(10)
C012 0.0243(11) 0.0432(13) 0.0516(13) 0.0061(11) 0.0042(10) -0.0008(10)
C013 0.0383(13) 0.0539(15) 0.0332(11) 0.0010(10) 0.0107(10) -0.0069(11)
C014 0.0422(14) 0.0285(11) 0.0551(14) -0.0008(10) 0.0206(12) 0.0005(10)
C015 0.0342(13) 0.0496(14) 0.0348(12) 0.0115(10) 0.0016(10) -0.0009(11)
C016 0.0395(13) 0.0358(13) 0.0490(14) -0.0166(11) -0.0079(11) 0.0088(10)
C017 0.0386(14) 0.0268(12) 0.0770(18) -0.0074(11) 0.0246(13) -0.0089(10)
C018 0.0278(12) 0.0267(11) 0.0695(16) -0.0170(11) 0.0059(11) -0.0027(9)
C019 0.0604(17) 0.0439(14) 0.0349(12) -0.0006(10) 0.0051(12) 0.0142(13)
C01A 0.0582(17) 0.0497(15) 0.0349(12) -0.0144(11) -0.0087(12) 0.0206(13)
C01B 0.0598(17) 0.0460(15) 0.0664(16) -0.0232(12) 0.0258(14) -0.0104(13)
C01C 0.073(2) 0.0668(19) 0.0710(18) -0.0146(15) -0.0009(16) 0.0358(17)

loop_
_atom_type_symbol
_atom_type_description
_atom_type_scat_dispersion_real
_atom_type_scat_dispersion_imag
_atom_type_scat_source
C C 0.0033 0.0016 'International Tables Vol C Tables 4.2.6.8 and 6.1.1.4'
H H 0.0000 0.0000 'International Tables Vol C Tables 4.2.6.8 and 6.1.1.4'
N N 0.0061 0.0033 'International Tables Vol C Tables 4.2.6.8 and 6.1.1.4'
O O 0.0106 0.0060 'International Tables Vol C Tables 4.2.6.8 and 6.1.1.4'

loop_
_geom_angle_atom_site_label_1
_geom_angle_atom_site_label_2
_geom_angle_atom_site_label_3
_geom_angle
_geom_angle_site_symmetry_1
_geom_angle_site_symmetry_3
_geom_angle_publ_flag
C00L O002 H002 109.5 . . ?
C01B O003 H003 109.5 . . ?
C01C O005 H005 109.5 . . ?
C00I O006 H006 109.5 . . ?
C00A N007 C00D 124.81(15) . . ?
C00B N007 C00A 108.46(15) . . ?
C00B N007 C00D 125.86(16) . . ?
C00G N008 C00E 126.66(15) . . ?
C00G N008 C00K 109.07(16) . . ?
C00K N008 C00E 124.26(16) . . ?
C00A C009 C00C 107.04(16) . . ?
C00M C009 C00A 119.40(17) . . ?
C00M C009 C00C 133.48(18) . . ?
N007 C00A C009 108.73(15) . . ?
C00H C00A N007 129.51(17) . . ?
C00H C00A C009 121.71(17) . . ?
N007 C00B C00C 108.98(16) . . ?
C00Q C00B N007 129.60(18) . . ?
C00Q C00B C00C 121.42(17) . . ?
C00B C00C C009 106.79(16) . . ?
C00X C00C C009 133.42(18) . . ?
C00X C00C C00B 119.70(18) . . ?
C00J C00D N007 121.71(17) . . ?
C00W C00D N007 118.06(17) . . ?
C00W C00D C00J 120.15(18) . . ?
C00F C00E N008 122.03(17) . . ?
C00V C00E N008 117.89(17) . . ?
C00V C00E C00F 120.08(18) . . ?
C00E C00F C00I 122.42(17) . . ?
C00P C00F C00E 117.78(18) . . ?
C00P C00F C00I 119.75(17) . . ?
N008 C00G C00N 108.83(17) . . ?
C00O C00G N008 128.71(18) . . ?
C00O C00G C00N 122.44(18) . . ?
C00A C00H H00H 121.1 . . ?
C00T C00H C00A 117.76(18) . . ?
C00T C00H H00H 121.1 . . ?
O001 C00I O006 122.66(19) . . ?
O001 C00I C00F 124.63(18) . . ?
O006 C00I C00F 112.70(17) . . ?
C00D C00J C00L 122.46(18) . . ?
C00Y C00J C00D 117.92(18) . . ?
C00Y C00J C00L 119.56(18) . . ?
N008 C00K C00R 108.62(18) . . ?
C011 C00K N008 129.20(19) . . ?
C011 C00K C00R 122.17(19) . . ?
O002 C00L C00J 112.58(17) . . ?
O004 C00L O002 122.7(2) . . ?
O004 C00L C00J 124.69(19) . . ?
C009 C00M H00M 120.4 . . ?
C00S C00M C009 119.16(18) . . ?
C00S C00M H00M 120.4 . . ?
C00G C00N C00R 106.94(17) . . ?
C018 C00N C00G 118.81(19) . . ?
C018 C00N C00R 134.22(19) . . ?
C00G C00O H00O 121.4 . . ?
C00G C00O C014 117.10(19) . . ?
C014 C00O H00O 121.4 . . ?
C00F C00P H00P 119.3 . . ?
C00U C00P C00F 121.44(19) . . ?
C00U C00P H00P 119.3 . . ?
C00B C00Q H00Q 121.3 . . ?
C013 C00Q C00B 117.5(2) . . ?
C013 C00Q H00Q 121.3 . . ?
C00K C00R C00N 106.52(17) . . ?
C016 C00R C00K 118.6(2) . . ?
C016 C00R C00N 134.9(2) . . ?
C00M C00S H00S 119.6 . . ?
C00M C00S C00T 120.73(18) . . ?
C00T C00S H00S 119.6 . . ?
C00H C00T C00S 121.23(19) . . ?
C00H C00T H00T 119.4 . . ?
C00S C00T H00T 119.4 . . ?
C00P C00U H00U 120.0 . . ?
C012 C00U C00P 120.1(2) . . ?
C012 C00U H00U 120.0 . . ?
C00E C00V H00V 119.5 . . ?
C012 C00V C00E 121.0(2) . . ?
C012 C00V H00V 119.5 . . ?
C00D C00W H00W 119.6 . . ?
C00Z C00W C00D 120.7(2) . . ?
C00Z C00W H00W 119.6 . . ?
C00C C00X H00X 120.6 . . ?
C015 C00X C00C 118.8(2) . . ?
C015 C00X H00X 120.6 . . ?
C00J C00Y H00Y 119.3 . . ?
C010 C00Y C00J 121.3(2) . . ?
C010 C00Y H00Y 119.3 . . ?
C00W C00Z H00Z 120.1 . . ?
C010 C00Z C00W 119.8(2) . . ?
C010 C00Z H00Z 120.1 . . ?
C00Y C010 H010 120.0 . . ?
C00Z C010 C00Y 120.0(2) . . ?
C00Z C010 H010 120.0 . . ?
C00K C011 H011 121.3 . . ?
C019 C011 C00K 117.4(2) . . ?
C019 C011 H011 121.3 . . ?
C00U C012 C00V 119.6(2) . . ?
C00U C012 H012 120.2 . . ?
C00V C012 H012 120.2 . . ?
C00Q C013 H013 119.1 . . ?
C00Q C013 C015 121.8(2) . . ?
C015 C013 H013 119.1 . . ?
C00O C014 H014 119.3 . . ?
C00O C014 C017 121.4(2) . . ?
C017 C014 H014 119.3 . . ?
C00X C015 C013 120.7(2) . . ?
C00X C015 H015 119.6 . . ?
C013 C015 H015 119.6 . . ?
C00R C016 H016 120.4 . . ?
C01A C016 C00R 119.2(2) . . ?
C01A C016 H016 120.4 . . ?
C014 C017 H017 119.5 . . ?
C018 C017 C014 121.1(2) . . ?
C018 C017 H017 119.5 . . ?
C00N C018 H018 120.4 . . ?
C017 C018 C00N 119.2(2) . . ?
C017 C018 H018 120.4 . . ?
C011 C019 H019 119.4 . . ?
C011 C019 C01A 121.3(2) . . ?
C01A C019 H019 119.4 . . ?
C016 C01A C019 121.3(2) . . ?
C016 C01A H01A 119.3 . . ?
C019 C01A H01A 119.3 . . ?
O003 C01B H01B 109.5 . . ?
O003 C01B H01C 109.5 . . ?
O003 C01B H01D 109.5 . . ?
H01B C01B H01C 109.5 . . ?
H01B C01B H01D 109.5 . . ?
H01C C01B H01D 109.5 . . ?
O005 C01C H01E 109.5 . . ?
O005 C01C H01F 109.5 . . ?
O005 C01C H01G 109.5 . . ?
H01E C01C H01F 109.5 . . ?
H01E C01C H01G 109.5 . . ?
H01F C01C H01G 109.5 . . ?

loop_
_geom_bond_atom_site_label_1
_geom_bond_atom_site_label_2
_geom_bond_distance
_geom_bond_site_symmetry_2
_geom_bond_publ_flag
O001 C00I 1.212(2) . ?
O002 H002 0.8200 . ?
O002 C00L 1.314(2) . ?
O003 H003 0.8200 . ?
O003 C01B 1.414(3) . ?
O004 C00L 1.210(2) . ?
O005 H005 0.8200 . ?
O005 C01C 1.395(3) . ?
O006 H006 0.8200 . ?
O006 C00I 1.313(2) . ?
N007 C00A 1.393(2) . ?
N007 C00B 1.386(2) . ?
N007 C00D 1.425(2) . ?
N008 C00E 1.422(2) . ?
N008 C00G 1.382(2) . ?
N008 C00K 1.388(2) . ?
C009 C00A 1.401(2) . ?
C009 C00C 1.439(3) . ?
C009 C00M 1.388(3) . ?
C00A C00H 1.383(3) . ?
C00B C00C 1.403(3) . ?
C00B C00Q 1.385(3) . ?
C00C C00X 1.393(3) . ?
C00D C00J 1.397(3) . ?
C00D C00W 1.384(3) . ?
C00E C00F 1.400(3) . ?
C00E C00V 1.382(3) . ?
C00F C00I 1.485(3) . ?
C00F C00P 1.398(3) . ?
C00G C00N 1.406(3) . ?
C00G C00O 1.380(3) . ?
C00H H00H 0.9300 . ?
C00H C00T 1.377(3) . ?
C00J C00L 1.485(3) . ?
C00J C00Y 1.394(3) . ?
C00K C00R 1.412(3) . ?
C00K C011 1.386(3) . ?
C00M H00M 0.9300 . ?
C00M C00S 1.372(3) . ?
C00N C00R 1.445(3) . ?
C00N C018 1.393(3) . ?
C00O H00O 0.9300 . ?
C00O C014 1.382(3) . ?
C00P H00P 0.9300 . ?
C00P C00U 1.377(3) . ?
C00Q H00Q 0.9300 . ?
C00Q C013 1.377(3) . ?
C00R C016 1.398(3) . ?
C00S H00S 0.9300 . ?
C00S C00T 1.394(3) . ?
C00T H00T 0.9300 . ?
C00U H00U 0.9300 . ?
C00U C012 1.373(3) . ?
C00V H00V 0.9300 . ?
C00V C012 1.379(3) . ?
C00W H00W 0.9300 . ?
C00W C00Z 1.379(3) . ?
C00X H00X 0.9300 . ?
C00X C015 1.372(3) . ?
C00Y H00Y 0.9300 . ?
C00Y C010 1.381(3) . ?
C00Z H00Z 0.9300 . ?
C00Z C010 1.369(3) . ?
C010 H010 0.9300 . ?
C011 H011 0.9300 . ?
C011 C019 1.377(3) . ?
C012 H012 0.9300 . ?
C013 H013 0.9300 . ?
C013 C015 1.388(3) . ?
C014 H014 0.9300 . ?
C014 C017 1.393(3) . ?
C015 H015 0.9300 . ?
C016 H016 0.9300 . ?
C016 C01A 1.366(3) . ?
C017 H017 0.9300 . ?
C017 C018 1.366(3) . ?
C018 H018 0.9300 . ?
C019 H019 0.9300 . ?
C019 C01A 1.395(3) . ?
C01A H01A 0.9300 . ?
C01B H01B 0.9600 . ?
C01B H01C 0.9600 . ?
C01B H01D 0.9600 . ?
C01C H01E 0.9600 . ?
C01C H01F 0.9600 . ?
C01C H01G 0.9600 . ?
